data_1545162
loop_
_publ_author_name
'Tomsett, Michael'
'Maffucci, Irene'
'Le Bailly, Bryden A. F.'
'Byrne, Liam'
'Bijvoets, Stefan M.'
'Lizio, M. Giovanna'
'Raftery, James'
'Butts, Craig P.'
'Webb, Simon J.'
'Contini, Alessandro'
'Clayden, Jonathan'

_publ_section_title
;
 A tendril perversion in a helical oligomer: trapping and characterizing a
 mobile screw-sense reversal.
;
_journal_issue 4
_journal_name_full 'Chemical science'
_journal_page_first 3007
_journal_page_last 3018
_journal_paper_doi 10.1039/c6sc05474a
_journal_volume 8
_journal_year 2017
_chemical_absolute_configuration syn
_chemical_formula_sum 'C53 H90 N10 O11'
_chemical_formula_weight 1043.35
_chemical_name_systematic
; 
 ? 
;
_space_group_IT_number 1
_symmetry_cell_setting triclinic
_symmetry_space_group_name_Hall 'P 1'
_symmetry_space_group_name_H-M 'P 1'
_atom_sites_solution_hydrogens geom
_atom_sites_solution_primary direct
_atom_sites_solution_secondary difmap
_audit_creation_method SHELXL-97
_audit_update_record
;
2016-11-23 deposited with the CCDC.
2017-01-25 downloaded from the CCDC.
;
_cell_angle_alpha 84.5050(10)
_cell_angle_beta 86.7650(10)
_cell_angle_gamma 71.5970(10)
_cell_formula_units_Z 1
_cell_length_a 9.3020(2)
_cell_length_b 9.7698(2)
_cell_length_c 16.9249(4)
_cell_measurement_reflns_used 8771
_cell_measurement_temperature 100(2)
_cell_measurement_theta_max 70.25
_cell_measurement_theta_min 2.62
_cell_volume 1452.19(6)
_computing_cell_refinement 'Bruker SAINT'
_computing_data_collection 'Bruker APEX2'
_computing_data_reduction 'Bruker SAINT'
_computing_molecular_graphics 'Bruker SHELXTL'
_computing_publication_material 'Bruker SHELXTL'
_computing_structure_refinement 'SHELXL-97 (Sheldrick, 2008)'
_computing_structure_solution 'SHELXS-97 (Sheldrick, 2008)'
_diffrn_ambient_temperature 100(2)
_diffrn_measured_fraction_theta_full 0.967
_diffrn_measured_fraction_theta_max 0.962
_diffrn_measurement_device_type 'Bruker APEX-II CCD'
_diffrn_measurement_method '\f and \w scans'
_diffrn_radiation_monochromator graphite
_diffrn_radiation_source 'fine-focus sealed tube'
_diffrn_radiation_type CuK\a
_diffrn_radiation_wavelength 1.54178
_diffrn_reflns_av_R_equivalents 0.0298
_diffrn_reflns_av_sigmaI/netI 0.0429
_diffrn_reflns_limit_h_max 11
_diffrn_reflns_limit_h_min -11
_diffrn_reflns_limit_k_max 11
_diffrn_reflns_limit_k_min -11
_diffrn_reflns_limit_l_max 20
_diffrn_reflns_limit_l_min -20
_diffrn_reflns_number 12957
_diffrn_reflns_theta_full 67.00
_diffrn_reflns_theta_max 70.24
_diffrn_reflns_theta_min 2.62
_exptl_absorpt_coefficient_mu 0.682
_exptl_absorpt_correction_T_max 0.8988
_exptl_absorpt_correction_T_min 0.753713
_exptl_absorpt_correction_type multi-scan
_exptl_absorpt_process_details SADABS
_exptl_crystal_colour white
_exptl_crystal_density_diffrn 1.193
_exptl_crystal_density_method 'not measured'
_exptl_crystal_description block
_exptl_crystal_F_000 566
_exptl_crystal_size_max 0.25
_exptl_crystal_size_mid 0.21
_exptl_crystal_size_min 0.16
_refine_diff_density_max 1.401
_refine_diff_density_min -0.355
_refine_diff_density_rms 0.061
_refine_ls_abs_structure_details 'Flack H D (1983), Acta Cryst. A39, 876-881'
_refine_ls_abs_structure_Flack -0.06(16)
_refine_ls_extinction_method none
_refine_ls_goodness_of_fit_ref 1.289
_refine_ls_hydrogen_treatment constr
_refine_ls_matrix_type full
_refine_ls_number_parameters 690
_refine_ls_number_reflns 7197
_refine_ls_number_restraints 3
_refine_ls_restrained_S_all 1.289
_refine_ls_R_factor_all 0.0513
_refine_ls_R_factor_gt 0.0503
_refine_ls_shift/su_max 0.000
_refine_ls_shift/su_mean 0.000
_refine_ls_structure_factor_coef Fsqd
_refine_ls_weighting_details 'calc w=1/[\s^2^(Fo^2^)+(0.0901P)^2^+0.0582P] where P=(Fo^2^+2Fc^2^)/3'
_refine_ls_weighting_scheme calc
_refine_ls_wR_factor_gt 0.1414
_refine_ls_wR_factor_ref 0.1423
_reflns_number_gt 6991
_reflns_number_total 7197
_reflns_threshold_expression >2sigma(I)
_cod_data_source_file c6sc05474a2.cif
_cod_data_source_block s3967ma
_cod_depositor_comments
;
The following automatic conversions were performed:

'_symmetry_cell_setting' value 'Triclinic' changed to 'triclinic'
according to
/usr/data/users/saulius/crontab/automatic-downloads/rss-feeds/RSC/lib/dictionaries/cif_core.dic
dictionary named 'cif_core.dic' version 2.4.2 from 2011-04-26.

Automatic conversion script
Id: cif_fix_values 4268 2015-11-12 08:31:59Z antanas 

 Adding full bibliography for 1545162--1545163.cif.

 Adding full bibliography for 1545162--1545163.cif.
;
_cod_original_sg_symbol_H-M P1
_cod_database_code 1545162

loop_
_symmetry_equiv_pos_as_xyz
'x, y, z'

loop_
_atom_site_label
_atom_site_type_symbol
_atom_site_fract_x
_atom_site_fract_y
_atom_site_fract_z
_atom_site_U_iso_or_equiv
_atom_site_adp_type
_atom_site_occupancy
_atom_site_symmetry_multiplicity
_atom_site_calc_flag
_atom_site_refinement_flags
C1 C 0.8267(3) 0.3614(3) 0.34047(16) 0.0216(6) Uani 1 1 d .
C2 C 0.6996(4) 0.4496(4) 0.37800(17) 0.0262(6) Uani 1 1 d .
H2 H 0.6448 0.4083 0.4172 0.031 Uiso 1 1 calc R
C3 C 0.6515(4) 0.5990(4) 0.35848(19) 0.0291(7) Uani 1 1 d .
H3 H 0.5652 0.6589 0.3850 0.035 Uiso 1 1 calc R
C4 C 0.7289(4) 0.6604(3) 0.30071(17) 0.0267(6) Uani 1 1 d .
H4 H 0.6958 0.7618 0.2870 0.032 Uiso 1 1 calc R
C5 C 0.8556(4) 0.5714(3) 0.26314(17) 0.0279(6) Uani 1 1 d .
H5 H 0.9085 0.6126 0.2229 0.034 Uiso 1 1 calc R
C6 C 0.9064(4) 0.4234(3) 0.28330(18) 0.0271(6) Uani 1 1 d .
H6 H 0.9953 0.3644 0.2582 0.032 Uiso 1 1 calc R
C7 C 0.8779(3) 0.1995(3) 0.35895(16) 0.0216(6) Uani 1 1 d .
H7A H 0.8309 0.1751 0.4101 0.026 Uiso 1 1 calc R
H7B H 0.8445 0.1534 0.3169 0.026 Uiso 1 1 calc R
C8 C 1.0963(3) 0.1646(3) 0.43237(15) 0.0179(5) Uani 1 1 d .
C9 C 1.3344(3) 0.1406(3) 0.49473(15) 0.0179(5) Uani 1 1 d .
C10 C 1.5010(4) 0.1259(3) 0.46565(16) 0.0213(6) Uani 1 1 d .
H10 H 1.4971 0.2115 0.4274 0.026 Uiso 1 1 calc R
C11 C 1.5980(4) 0.1309(4) 0.53471(19) 0.0304(7) Uani 1 1 d .
H11A H 1.6085 0.0455 0.5721 0.046 Uiso 1 1 calc R
H11B H 1.5492 0.2186 0.5620 0.046 Uiso 1 1 calc R
H11C H 1.6985 0.1317 0.5143 0.046 Uiso 1 1 calc R
C12 C 1.5766(4) -0.0099(3) 0.42205(18) 0.0269(6) Uani 1 1 d .
H12A H 1.6807 -0.0137 0.4063 0.040 Uiso 1 1 calc R
H12B H 1.5195 -0.0070 0.3747 0.040 Uiso 1 1 calc R
H12C H 1.5781 -0.0960 0.4573 0.040 Uiso 1 1 calc R
C13 C 1.3274(4) 0.0213(3) 0.55898(16) 0.0228(6) Uani 1 1 d .
H13A H 1.2213 0.0282 0.5715 0.034 Uiso 1 1 calc R
H13B H 1.3755 0.0329 0.6069 0.034 Uiso 1 1 calc R
H13C H 1.3808 -0.0735 0.5397 0.034 Uiso 1 1 calc R
C14 C 1.2686(3) 0.2901(3) 0.52822(15) 0.0173(5) Uani 1 1 d .
C15 C 1.1681(3) 0.5552(3) 0.48974(16) 0.0201(6) Uani 1 1 d .
C16 C 1.0945(4) 0.6440(3) 0.41226(16) 0.0232(6) Uani 1 1 d .
H16 H 1.0122 0.6055 0.3986 0.028 Uiso 1 1 calc R
C17 C 1.2081(5) 0.6261(4) 0.34091(19) 0.0359(8) Uani 1 1 d .
H17A H 1.1570 0.6838 0.2940 0.054 Uiso 1 1 calc R
H17B H 1.2467 0.5239 0.3301 0.054 Uiso 1 1 calc R
H17C H 1.2927 0.6593 0.3533 0.054 Uiso 1 1 calc R
C18 C 1.0220(5) 0.8043(4) 0.4230(2) 0.0410(9) Uani 1 1 d .
H18A H 1.0999 0.8456 0.4364 0.061 Uiso 1 1 calc R
H18B H 0.9449 0.8163 0.4659 0.061 Uiso 1 1 calc R
H18C H 0.9744 0.8541 0.3736 0.061 Uiso 1 1 calc R
C19 C 1.3000(4) 0.5993(3) 0.51693(19) 0.0266(6) Uani 1 1 d .
H19A H 1.3406 0.5405 0.5657 0.040 Uiso 1 1 calc R
H19B H 1.2642 0.7018 0.5272 0.040 Uiso 1 1 calc R
H19C H 1.3799 0.5838 0.4753 0.040 Uiso 1 1 calc R
C20 C 1.0425(3) 0.5787(3) 0.55534(15) 0.0194(5) Uani 1 1 d .
C21 C 0.8208(3) 0.5172(3) 0.61324(16) 0.0214(6) Uani 1 1 d .
C22 C 0.7608(4) 0.3899(3) 0.61222(17) 0.0257(6) Uani 1 1 d .
H22A H 0.7293 0.3854 0.5585 0.039 Uiso 1 1 calc R
H22B H 0.6738 0.4022 0.6493 0.039 Uiso 1 1 calc R
H22C H 0.8407 0.3001 0.6281 0.039 Uiso 1 1 calc R
C23 C 0.6974(4) 0.6597(3) 0.59188(18) 0.0283(7) Uani 1 1 d .
H23A H 0.7386 0.7402 0.5927 0.042 Uiso 1 1 calc R
H23B H 0.6127 0.6715 0.6305 0.042 Uiso 1 1 calc R
H23C H 0.6615 0.6587 0.5387 0.042 Uiso 1 1 calc R
C24 C 0.8738(3) 0.5170(3) 0.69838(16) 0.0190(5) Uani 1 1 d .
C25 C 1.0652(3) 0.4032(3) 0.79841(15) 0.0197(6) Uani 1 1 d .
C26 C 1.2314(4) 0.3075(3) 0.79682(18) 0.0278(6) Uani 1 1 d .
H26A H 1.2378 0.2124 0.7800 0.042 Uiso 1 1 calc R
H26B H 1.2723 0.2957 0.8500 0.042 Uiso 1 1 calc R
H26C H 1.2902 0.3531 0.7594 0.042 Uiso 1 1 calc R
C27 C 0.9710(4) 0.3330(3) 0.85616(17) 0.0255(6) Uani 1 1 d .
H27A H 0.8645 0.3933 0.8551 0.038 Uiso 1 1 calc R
H27B H 1.0084 0.3242 0.9100 0.038 Uiso 1 1 calc R
H27C H 0.9799 0.2367 0.8403 0.038 Uiso 1 1 calc R
C28 C 1.0599(3) 0.5518(3) 0.82586(16) 0.0189(5) Uani 1 1 d .
C29 C 1.1120(3) 0.7824(3) 0.79177(16) 0.0214(6) Uani 1 1 d .
C30 C 1.1496(4) 0.8632(4) 0.71492(17) 0.0303(7) Uani 1 1 d .
H30A H 1.2509 0.8103 0.6949 0.045 Uiso 1 1 calc R
H30B H 1.1471 0.9607 0.7259 0.045 Uiso 1 1 calc R
H30C H 1.0747 0.8703 0.6750 0.045 Uiso 1 1 calc R
C31 C 1.2358(3) 0.7601(3) 0.85166(18) 0.0248(6) Uani 1 1 d .
H31A H 1.2104 0.7108 0.9011 0.037 Uiso 1 1 calc R
H31B H 1.2436 0.8542 0.8625 0.037 Uiso 1 1 calc R
H31C H 1.3329 0.7008 0.8298 0.037 Uiso 1 1 calc R
C32 C 0.9581(3) 0.8754(3) 0.82537(16) 0.0200(5) Uani 1 1 d .
C33 C 0.6822(4) 0.9654(3) 0.8102(2) 0.0273(7) Uani 1 1 d .
C34 C 0.6665(5) 1.1247(4) 0.7886(3) 0.0416(9) Uani 1 1 d .
H34A H 0.7420 1.1510 0.8168 0.062 Uiso 1 1 calc R
H34B H 0.5646 1.1848 0.8039 0.062 Uiso 1 1 calc R
H34C H 0.6830 1.1408 0.7312 0.062 Uiso 1 1 calc R
C35 C 0.5679(4) 0.9200(4) 0.7650(2) 0.0305(7) Uani 1 1 d .
H35A H 0.5865 0.9347 0.7078 0.046 Uiso 1 1 calc R
H35B H 0.4646 0.9789 0.7790 0.046 Uiso 1 1 calc R
H35C H 0.5797 0.8176 0.7796 0.046 Uiso 1 1 calc R
C36 C 0.6466(3) 0.9407(3) 0.89903(19) 0.0246(6) Uani 1 1 d .
C37 C 0.6716(3) 0.7572(3) 1.01251(16) 0.0214(6) Uani 1 1 d .
C38 C 0.5029(4) 0.7720(4) 1.0224(2) 0.0297(7) Uani 1 1 d .
H38A H 0.4428 0.8745 1.0160 0.045 Uiso 1 1 calc R
H38B H 0.4828 0.7310 1.0754 0.045 Uiso 1 1 calc R
H38C H 0.4750 0.7199 0.9821 0.045 Uiso 1 1 calc R
C39 C 0.7673(4) 0.5989(3) 1.02989(17) 0.0249(6) Uani 1 1 d .
H39A H 0.7383 0.5385 0.9948 0.037 Uiso 1 1 calc R
H39B H 0.7501 0.5672 1.0853 0.037 Uiso 1 1 calc R
H39C H 0.8748 0.5897 1.0207 0.037 Uiso 1 1 calc R
C40 C 0.7135(3) 0.8426(3) 1.07416(16) 0.0213(6) Uani 1 1 d .
C41 C 0.8623(3) 0.9942(3) 1.11063(16) 0.0194(5) Uani 1 1 d .
C42 C 0.9410(3) 1.0960(3) 1.06275(15) 0.0201(6) Uani 1 1 d .
H42 H 0.8771 1.1432 1.0161 0.024 Uiso 1 1 calc R
C43 C 1.0991(3) 1.0137(3) 1.03063(17) 0.0241(6) Uani 1 1 d .
H43A H 1.1338 1.0771 0.9910 0.036 Uiso 1 1 calc R
H43B H 1.0947 0.9284 1.0060 0.036 Uiso 1 1 calc R
H43C H 1.1700 0.9831 1.0744 0.036 Uiso 1 1 calc R
C44 C 0.9519(4) 1.2163(3) 1.11151(18) 0.0241(6) Uani 1 1 d .
H44A H 1.0141 1.1733 1.1578 0.036 Uiso 1 1 calc R
H44B H 0.8501 1.2726 1.1293 0.036 Uiso 1 1 calc R
H44C H 0.9984 1.2800 1.0786 0.036 Uiso 1 1 calc R
C45 C 0.9666(4) 0.8894(3) 1.17158(18) 0.0238(6) Uani 1 1 d .
H45A H 0.9075 0.8410 1.2071 0.036 Uiso 1 1 calc R
H45B H 1.0130 0.9432 1.2027 0.036 Uiso 1 1 calc R
H45C H 1.0462 0.8169 1.1440 0.036 Uiso 1 1 calc R
C46 C 0.7216(3) 1.0851(3) 1.15569(16) 0.0183(5) Uani 1 1 d .
C47 C 0.4684(4) 1.2692(4) 1.1443(2) 0.0294(7) Uani 1 1 d .
C48 C 0.3533(4) 1.3299(4) 1.0729(2) 0.0414(9) Uani 1 1 d .
H48 H 0.3232 1.2469 1.0572 0.050 Uiso 1 1 calc R
C49 C 0.4254(5) 1.3895(5) 0.9989(2) 0.0417(8) Uani 1 1 d .
H49A H 0.3508 1.4237 0.9570 0.063 Uiso 1 1 calc R
H49B H 0.5131 1.3126 0.9801 0.063 Uiso 1 1 calc R
H49C H 0.4583 1.4700 1.0125 0.063 Uiso 1 1 calc R
C50 C 0.2101(5) 1.4434(5) 1.0988(3) 0.0458(9) Uani 1 1 d .
H50A H 0.2362 1.5231 1.1188 0.069 Uiso 1 1 calc R
H50B H 0.1574 1.4001 1.1409 0.069 Uiso 1 1 calc R
H50C H 0.1438 1.4805 1.0534 0.069 Uiso 1 1 calc R
C51 C 0.5091(4) 1.3866(4) 1.1816(2) 0.0351(8) Uani 1 1 d .
H51A H 0.5851 1.3421 1.2221 0.053 Uiso 1 1 calc R
H51B H 0.4181 1.4508 1.2064 0.053 Uiso 1 1 calc R
H51C H 0.5505 1.4426 1.1406 0.053 Uiso 1 1 calc R
C52 C 0.3924(3) 1.1868(3) 1.20834(16) 0.0226(6) Uani 1 1 d .
C53 C 0.3286(4) 0.9639(3) 1.24191(16) 0.0234(6) Uani 1 1 d .
H53A H 0.3945 0.9209 1.2868 0.035 Uiso 1 1 calc R
H53B H 0.3179 0.8869 1.2119 0.035 Uiso 1 1 calc R
H53C H 0.2286 1.0210 1.2617 0.035 Uiso 1 1 calc R
N1 N 1.2484(3) 0.1350(3) 0.42589(13) 0.0195(5) Uani 1 1 d .
H1 H 1.2959 0.1125 0.3802 0.023 Uiso 1 1 calc R
N2 N 1.2218(3) 0.4029(2) 0.47251(13) 0.0188(5) Uani 1 1 d .
H2A H 1.2237 0.3834 0.4227 0.023 Uiso 1 1 calc R
N3 N 0.9497(3) 0.4977(3) 0.55620(13) 0.0186(5) Uani 1 1 d .
H3A H 0.9661 0.4317 0.5220 0.022 Uiso 1 1 calc R
N4 N 1.0097(3) 0.4213(3) 0.71749(13) 0.0194(5) Uani 1 1 d .
H4A H 1.0659 0.3690 0.6809 0.023 Uiso 1 1 calc R
N5 N 1.1025(3) 0.6425(3) 0.77139(13) 0.0204(5) Uani 1 1 d .
H5A H 1.1250 0.6175 0.7225 0.025 Uiso 1 1 calc R
N6 N 0.8339(3) 0.8708(3) 0.78890(14) 0.0218(5) Uani 1 1 d .
H6A H 0.8442 0.8105 0.7520 0.026 Uiso 1 1 calc R
N7 N 0.7074(3) 0.8050(3) 0.93141(14) 0.0196(5) Uani 1 1 d .
H7 H 0.7720 0.7417 0.9024 0.024 Uiso 1 1 calc R
N8 N 0.8160(3) 0.9116(3) 1.05338(14) 0.0241(5) Uani 1 1 d .
H8 H 0.8562 0.9075 1.0050 0.029 Uiso 1 1 calc R
N9 N 0.6038(3) 1.1679(3) 1.11033(14) 0.0236(5) Uani 1 1 d .
H9 H 0.6095 1.1600 1.0588 0.028 Uiso 1 1 calc R
N10 N 0.3943(3) 1.0567(3) 1.19086(15) 0.0251(5) Uani 1 1 d .
H10A H 0.4380 1.0253 1.1457 0.030 Uiso 1 1 calc R
O1 O 1.0415(2) 0.1442(2) 0.36377(11) 0.0210(4) Uani 1 1 d .
O2 O 1.0183(2) 0.2032(2) 0.49138(11) 0.0222(4) Uani 1 1 d .
O3 O 1.2642(2) 0.3064(2) 0.59951(11) 0.0220(4) Uani 1 1 d .
O4 O 1.0273(2) 0.6711(2) 0.60193(11) 0.0220(4) Uani 1 1 d .
O5 O 0.7909(2) 0.5937(2) 0.74668(11) 0.0220(4) Uani 1 1 d .
O6 O 1.0260(2) 0.5811(2) 0.89461(11) 0.0214(4) Uani 1 1 d .
O7 O 0.9502(2) 0.9557(2) 0.87804(13) 0.0244(4) Uani 1 1 d .
O8 O 0.5607(3) 1.0376(2) 0.93689(17) 0.0345(5) Uani 1 1 d .
O9 O 0.6575(2) 0.8416(2) 1.14109(12) 0.0252(4) Uani 1 1 d .
O10 O 0.7186(2) 1.0883(2) 1.22769(11) 0.0219(4) Uani 1 1 d .
O11 O 0.3250(3) 1.2443(2) 1.26769(13) 0.0270(5) Uani 1 1 d .

loop_
_atom_site_aniso_label
_atom_site_aniso_U_11
_atom_site_aniso_U_22
_atom_site_aniso_U_33
_atom_site_aniso_U_23
_atom_site_aniso_U_13
_atom_site_aniso_U_12
C1 0.0222(15) 0.0261(14) 0.0189(12) -0.0033(10) -0.0032(11) -0.0103(12)
C2 0.0222(16) 0.0320(16) 0.0234(13) 0.0005(12) 0.0019(12) -0.0083(13)
C3 0.0229(16) 0.0315(16) 0.0279(14) -0.0044(12) 0.0015(12) -0.0012(13)
C4 0.0296(17) 0.0254(14) 0.0235(13) -0.0032(11) -0.0037(12) -0.0058(13)
C5 0.0352(18) 0.0267(15) 0.0223(13) -0.0026(11) 0.0053(12) -0.0112(14)
C6 0.0296(17) 0.0247(15) 0.0273(14) -0.0062(11) 0.0065(13) -0.0089(13)
C7 0.0197(15) 0.0266(14) 0.0220(12) -0.0038(11) -0.0020(11) -0.0113(12)
C8 0.0260(15) 0.0144(11) 0.0153(11) -0.0009(9) -0.0005(11) -0.0095(11)
C9 0.0232(15) 0.0186(12) 0.0127(11) -0.0007(9) 0.0014(10) -0.0080(11)
C10 0.0260(15) 0.0224(13) 0.0165(11) -0.0005(10) 0.0003(11) -0.0095(12)
C11 0.0270(17) 0.0425(18) 0.0279(14) -0.0098(13) 0.0020(13) -0.0181(15)
C12 0.0243(16) 0.0286(15) 0.0265(13) -0.0081(12) -0.0010(12) -0.0046(12)
C13 0.0299(16) 0.0203(13) 0.0192(12) 0.0022(10) -0.0003(11) -0.0107(12)
C14 0.0178(14) 0.0182(13) 0.0159(12) 0.0005(10) -0.0013(10) -0.0061(11)
C15 0.0248(15) 0.0195(13) 0.0170(12) 0.0007(10) -0.0011(11) -0.0088(11)
C16 0.0282(16) 0.0219(13) 0.0175(12) 0.0014(10) -0.0003(11) -0.0059(12)
C17 0.046(2) 0.0339(17) 0.0237(14) 0.0061(12) 0.0011(14) -0.0086(16)
C18 0.063(3) 0.0197(15) 0.0302(16) 0.0040(12) -0.0019(16) -0.0002(16)
C19 0.0284(16) 0.0244(14) 0.0302(14) -0.0023(11) -0.0008(13) -0.0127(13)
C20 0.0254(15) 0.0164(12) 0.0153(11) -0.0008(9) -0.0022(11) -0.0046(11)
C21 0.0202(14) 0.0237(14) 0.0208(12) -0.0026(10) -0.0012(11) -0.0074(12)
C22 0.0279(16) 0.0294(15) 0.0246(13) -0.0068(11) 0.0025(12) -0.0151(13)
C23 0.0276(17) 0.0278(15) 0.0253(14) -0.0013(12) -0.0058(12) -0.0024(13)
C24 0.0206(14) 0.0161(12) 0.0209(12) -0.0032(10) 0.0010(11) -0.0064(11)
C25 0.0213(15) 0.0212(13) 0.0144(11) -0.0010(10) -0.0004(11) -0.0035(11)
C26 0.0239(16) 0.0271(15) 0.0274(14) -0.0049(12) -0.0068(12) 0.0009(12)
C27 0.0331(18) 0.0241(14) 0.0202(13) -0.0006(11) 0.0018(12) -0.0111(13)
C28 0.0142(13) 0.0245(13) 0.0165(11) -0.0037(10) 0.0006(10) -0.0036(11)
C29 0.0247(16) 0.0272(14) 0.0161(11) -0.0028(10) 0.0014(11) -0.0134(13)
C30 0.0398(19) 0.0411(17) 0.0203(13) -0.0010(12) 0.0025(13) -0.0283(16)
C31 0.0178(15) 0.0312(15) 0.0269(13) -0.0094(12) 0.0019(12) -0.0084(12)
C32 0.0233(15) 0.0182(12) 0.0215(12) 0.0016(10) -0.0033(11) -0.0113(11)
C33 0.0221(16) 0.0193(14) 0.0401(16) 0.0015(12) -0.0100(13) -0.0053(12)
C34 0.0346(19) 0.0221(16) 0.066(2) 0.0137(15) -0.0151(18) -0.0091(14)
C35 0.0236(16) 0.0329(16) 0.0358(16) 0.0035(13) -0.0127(13) -0.0099(13)
C36 0.0167(14) 0.0196(13) 0.0385(16) -0.0085(12) -0.0052(12) -0.0046(11)
C37 0.0189(15) 0.0258(14) 0.0217(12) -0.0109(11) 0.0036(11) -0.0083(12)
C38 0.0202(15) 0.0357(17) 0.0392(16) -0.0174(13) 0.0023(13) -0.0136(13)
C39 0.0249(15) 0.0251(14) 0.0261(13) -0.0031(11) 0.0063(12) -0.0106(12)
C40 0.0178(14) 0.0248(14) 0.0215(13) -0.0074(10) 0.0011(11) -0.0058(11)
C41 0.0180(14) 0.0231(13) 0.0201(12) -0.0048(10) 0.0004(11) -0.0100(11)
C42 0.0173(14) 0.0267(14) 0.0177(12) -0.0021(10) -0.0018(11) -0.0087(12)
C43 0.0188(14) 0.0337(16) 0.0232(13) -0.0114(12) 0.0031(11) -0.0109(12)
C44 0.0257(15) 0.0223(13) 0.0268(13) -0.0042(11) 0.0016(12) -0.0109(12)
C45 0.0193(14) 0.0227(13) 0.0300(14) -0.0001(11) -0.0031(12) -0.0076(12)
C46 0.0173(14) 0.0201(12) 0.0193(12) -0.0025(10) -0.0016(10) -0.0079(11)
C47 0.0216(16) 0.0278(15) 0.0330(15) 0.0065(13) 0.0057(13) -0.0031(13)
C48 0.0252(18) 0.042(2) 0.046(2) 0.0171(17) 0.0047(16) -0.0006(15)
C49 0.038(2) 0.042(2) 0.0422(19) 0.0009(15) -0.0034(16) -0.0080(17)
C50 0.032(2) 0.043(2) 0.054(2) 0.0065(18) -0.0026(18) -0.0031(17)
C51 0.0299(18) 0.0223(15) 0.0499(19) -0.0042(14) 0.0166(15) -0.0063(14)
C52 0.0165(14) 0.0295(15) 0.0201(12) 0.0013(11) -0.0004(11) -0.0058(12)
C53 0.0211(15) 0.0325(15) 0.0182(12) -0.0035(11) 0.0017(11) -0.0104(12)
N1 0.0244(13) 0.0204(11) 0.0152(9) -0.0030(8) 0.0013(9) -0.0090(10)
N2 0.0252(13) 0.0170(11) 0.0140(9) -0.0019(8) 0.0010(9) -0.0062(10)
N3 0.0229(13) 0.0183(10) 0.0150(10) -0.0044(8) 0.0008(9) -0.0065(10)
N4 0.0206(12) 0.0211(11) 0.0153(10) -0.0036(8) -0.0001(9) -0.0043(10)
N5 0.0233(13) 0.0271(12) 0.0139(9) -0.0042(9) 0.0005(9) -0.0116(10)
N6 0.0236(13) 0.0230(12) 0.0200(10) 0.0002(9) -0.0047(9) -0.0086(10)
N7 0.0186(12) 0.0165(11) 0.0228(11) -0.0084(9) 0.0002(9) -0.0024(9)
N8 0.0227(13) 0.0339(13) 0.0200(10) -0.0123(10) 0.0037(10) -0.0129(11)
N9 0.0163(12) 0.0333(13) 0.0169(10) 0.0027(9) 0.0008(9) -0.0032(11)
N10 0.0232(13) 0.0286(13) 0.0214(11) -0.0018(9) 0.0054(10) -0.0064(11)
O1 0.0244(11) 0.0232(9) 0.0174(9) -0.0042(7) -0.0005(8) -0.0094(8)
O2 0.0272(11) 0.0244(10) 0.0168(8) -0.0045(7) 0.0018(8) -0.0101(9)
O3 0.0260(11) 0.0227(10) 0.0166(9) -0.0031(7) -0.0014(8) -0.0058(8)
O4 0.0286(11) 0.0209(10) 0.0179(9) -0.0046(7) -0.0017(8) -0.0086(9)
O5 0.0209(10) 0.0263(10) 0.0200(9) -0.0049(8) 0.0010(8) -0.0084(9)
O6 0.0264(11) 0.0221(9) 0.0151(8) -0.0040(7) 0.0018(8) -0.0067(8)
O7 0.0244(11) 0.0196(9) 0.0309(10) -0.0049(8) -0.0022(9) -0.0080(8)
O8 0.0232(12) 0.0179(10) 0.0607(15) -0.0146(10) -0.0024(11) -0.0005(9)
O9 0.0259(11) 0.0283(11) 0.0247(10) -0.0074(8) 0.0041(9) -0.0123(9)
O10 0.0263(11) 0.0281(10) 0.0134(9) -0.0047(7) -0.0001(8) -0.0107(9)
O11 0.0271(12) 0.0255(10) 0.0267(10) -0.0010(8) 0.0055(9) -0.0073(9)

loop_
_atom_type_symbol
_atom_type_description
_atom_type_scat_dispersion_real
_atom_type_scat_dispersion_imag
_atom_type_scat_source
C C 0.0181 0.0091 'International Tables Vol C Tables 4.2.6.8 and 6.1.1.4'
H H 0.0000 0.0000 'International Tables Vol C Tables 4.2.6.8 and 6.1.1.4'
N N 0.0311 0.0180 'International Tables Vol C Tables 4.2.6.8 and 6.1.1.4'
O O 0.0492 0.0322 'International Tables Vol C Tables 4.2.6.8 and 6.1.1.4'

loop_
_geom_angle_atom_site_label_1
_geom_angle_atom_site_label_2
_geom_angle_atom_site_label_3
_geom_angle
C6 C1 C2 119.3(3)
C6 C1 C7 119.5(3)
C2 C1 C7 121.2(3)
C1 C2 C3 120.3(3)
C1 C2 H2 119.8
C3 C2 H2 119.8
C4 C3 C2 120.4(3)
C4 C3 H3 119.8
C2 C3 H3 119.8
C3 C4 C5 119.0(3)
C3 C4 H4 120.5
C5 C4 H4 120.5
C4 C5 C6 121.1(3)
C4 C5 H5 119.4
C6 C5 H5 119.4
C1 C6 C5 119.8(3)
C1 C6 H6 120.1
C5 C6 H6 120.1
O1 C7 C1 110.5(2)
O1 C7 H7A 109.6
C1 C7 H7A 109.6
O1 C7 H7B 109.6
C1 C7 H7B 109.6
H7A C7 H7B 108.1
O2 C8 N1 125.6(2)
O2 C8 O1 124.1(3)
N1 C8 O1 110.4(2)
N1 C9 C13 110.3(2)
N1 C9 C10 108.0(2)
C13 C9 C10 112.1(2)
N1 C9 C14 109.6(2)
C13 C9 C14 109.8(2)
C10 C9 C14 106.9(2)
C11 C10 C12 110.1(3)
C11 C10 C9 111.0(2)
C12 C10 C9 113.4(2)
C11 C10 H10 107.4
C12 C10 H10 107.4
C9 C10 H10 107.4
C10 C11 H11A 109.5
C10 C11 H11B 109.5
H11A C11 H11B 109.5
C10 C11 H11C 109.5
H11A C11 H11C 109.5
H11B C11 H11C 109.5
C10 C12 H12A 109.5
C10 C12 H12B 109.5
H12A C12 H12B 109.5
C10 C12 H12C 109.5
H12A C12 H12C 109.5
H12B C12 H12C 109.5
C9 C13 H13A 109.5
C9 C13 H13B 109.5
H13A C13 H13B 109.5
C9 C13 H13C 109.5
H13A C13 H13C 109.5
H13B C13 H13C 109.5
O3 C14 N2 122.5(3)
O3 C14 C9 122.7(2)
N2 C14 C9 114.7(2)
N2 C15 C19 109.7(2)
N2 C15 C20 110.1(2)
C19 C15 C20 109.6(2)
N2 C15 C16 106.6(2)
C19 C15 C16 113.4(2)
C20 C15 C16 107.3(2)
C17 C16 C18 109.2(3)
C17 C16 C15 112.5(3)
C18 C16 C15 112.7(2)
C17 C16 H16 107.4
C18 C16 H16 107.4
C15 C16 H16 107.4
C16 C17 H17A 109.5
C16 C17 H17B 109.5
H17A C17 H17B 109.5
C16 C17 H17C 109.5
H17A C17 H17C 109.5
H17B C17 H17C 109.5
C16 C18 H18A 109.5
C16 C18 H18B 109.5
H18A C18 H18B 109.5
C16 C18 H18C 109.5
H18A C18 H18C 109.5
H18B C18 H18C 109.5
C15 C19 H19A 109.5
C15 C19 H19B 109.5
H19A C19 H19B 109.5
C15 C19 H19C 109.5
H19A C19 H19C 109.5
H19B C19 H19C 109.5
O4 C20 N3 122.7(3)
O4 C20 C15 120.4(3)
N3 C20 C15 116.8(2)
N3 C21 C22 108.5(2)
N3 C21 C23 110.3(2)
C22 C21 C23 110.9(3)
N3 C21 C24 110.2(2)
C22 C21 C24 107.5(2)
C23 C21 C24 109.4(2)
C21 C22 H22A 109.5
C21 C22 H22B 109.5
H22A C22 H22B 109.5
C21 C22 H22C 109.5
H22A C22 H22C 109.5
H22B C22 H22C 109.5
C21 C23 H23A 109.5
C21 C23 H23B 109.5
H23A C23 H23B 109.5
C21 C23 H23C 109.5
H23A C23 H23C 109.5
H23B C23 H23C 109.5
O5 C24 N4 122.5(2)
O5 C24 C21 120.9(3)
N4 C24 C21 116.4(2)
N4 C25 C27 110.8(2)
N4 C25 C26 107.7(2)
C27 C25 C26 110.3(2)
N4 C25 C28 110.2(2)
C27 C25 C28 109.9(2)
C26 C25 C28 107.9(2)
C25 C26 H26A 109.5
C25 C26 H26B 109.5
H26A C26 H26B 109.5
C25 C26 H26C 109.5
H26A C26 H26C 109.5
H26B C26 H26C 109.5
C25 C27 H27A 109.5
C25 C27 H27B 109.5
H27A C27 H27B 109.5
C25 C27 H27C 109.5
H27A C27 H27C 109.5
H27B C27 H27C 109.5
O6 C28 N5 122.2(3)
O6 C28 C25 121.2(2)
N5 C28 C25 116.4(2)
N5 C29 C30 107.8(2)
N5 C29 C31 110.8(2)
C30 C29 C31 109.6(2)
N5 C29 C32 110.5(2)
C30 C29 C32 108.0(3)
C31 C29 C32 110.1(2)
C29 C30 H30A 109.5
C29 C30 H30B 109.5
H30A C30 H30B 109.5
C29 C30 H30C 109.5
H30A C30 H30C 109.5
H30B C30 H30C 109.5
C29 C31 H31A 109.5
C29 C31 H31B 109.5
H31A C31 H31B 109.5
C29 C31 H31C 109.5
H31A C31 H31C 109.5
H31B C31 H31C 109.5
O7 C32 N6 122.4(3)
O7 C32 C29 121.7(3)
N6 C32 C29 115.7(2)
N6 C33 C36 110.7(2)
N6 C33 C35 107.0(3)
C36 C33 C35 106.9(3)
N6 C33 C34 111.6(3)
C36 C33 C34 110.0(3)
C35 C33 C34 110.6(3)
C33 C34 H34A 109.5
C33 C34 H34B 109.5
H34A C34 H34B 109.5
C33 C34 H34C 109.5
H34A C34 H34C 109.5
H34B C34 H34C 109.5
C33 C35 H35A 109.5
C33 C35 H35B 109.5
H35A C35 H35B 109.5
C33 C35 H35C 109.5
H35A C35 H35C 109.5
H35B C35 H35C 109.5
O8 C36 N7 122.4(3)
O8 C36 C33 122.0(3)
N7 C36 C33 115.5(3)
N7 C37 C38 110.6(2)
N7 C37 C39 108.4(2)
C38 C37 C39 110.0(2)
N7 C37 C40 112.0(2)
C38 C37 C40 109.2(2)
C39 C37 C40 106.4(2)
C37 C38 H38A 109.5
C37 C38 H38B 109.5
H38A C38 H38B 109.5
C37 C38 H38C 109.5
H38A C38 H38C 109.5
H38B C38 H38C 109.5
C37 C39 H39A 109.5
C37 C39 H39B 109.5
H39A C39 H39B 109.5
C37 C39 H39C 109.5
H39A C39 H39C 109.5
H39B C39 H39C 109.5
O9 C40 N8 122.0(3)
O9 C40 C37 119.3(3)
N8 C40 C37 118.6(3)
N8 C41 C45 109.7(2)
N8 C41 C46 109.7(2)
C45 C41 C46 107.8(2)
N8 C41 C42 107.8(2)
C45 C41 C42 112.2(2)
C46 C41 C42 109.6(2)
C44 C42 C43 109.5(2)
C44 C42 C41 112.1(2)
C43 C42 C41 112.5(2)
C44 C42 H42 107.5
C43 C42 H42 107.5
C41 C42 H42 107.5
C42 C43 H43A 109.5
C42 C43 H43B 109.5
H43A C43 H43B 109.5
C42 C43 H43C 109.5
H43A C43 H43C 109.5
H43B C43 H43C 109.5
C42 C44 H44A 109.5
C42 C44 H44B 109.5
H44A C44 H44B 109.5
C42 C44 H44C 109.5
H44A C44 H44C 109.5
H44B C44 H44C 109.5
C41 C45 H45A 109.5
C41 C45 H45B 109.5
H45A C45 H45B 109.5
C41 C45 H45C 109.5
H45A C45 H45C 109.5
H45B C45 H45C 109.5
O10 C46 N9 121.9(3)
O10 C46 C41 121.7(3)
N9 C46 C41 116.3(2)
N9 C47 C51 110.5(3)
N9 C47 C52 109.8(2)
C51 C47 C52 109.6(3)
N9 C47 C48 105.8(3)
C51 C47 C48 113.5(3)
C52 C47 C48 107.5(3)
C49 C48 C50 110.2(3)
C49 C48 C47 112.9(3)
C50 C48 C47 111.6(3)
C49 C48 H48 107.3
C50 C48 H48 107.3
C47 C48 H48 107.3
C48 C49 H49A 109.5
C48 C49 H49B 109.5
H49A C49 H49B 109.5
C48 C49 H49C 109.5
H49A C49 H49C 109.5
H49B C49 H49C 109.5
C48 C50 H50A 109.5
C48 C50 H50B 109.5
H50A C50 H50B 109.5
C48 C50 H50C 109.5
H50A C50 H50C 109.5
H50B C50 H50C 109.5
C47 C51 H51A 109.5
C47 C51 H51B 109.5
H51A C51 H51B 109.5
C47 C51 H51C 109.5
H51A C51 H51C 109.5
H51B C51 H51C 109.5
O11 C52 N10 123.0(3)
O11 C52 C47 121.8(3)
N10 C52 C47 115.0(3)
N10 C53 H53A 109.5
N10 C53 H53B 109.5
H53A C53 H53B 109.5
N10 C53 H53C 109.5
H53A C53 H53C 109.5
H53B C53 H53C 109.5
C8 N1 C9 120.2(2)
C8 N1 H1 119.9
C9 N1 H1 119.9
C14 N2 C15 124.3(2)
C14 N2 H2A 117.8
C15 N2 H2A 117.8
C20 N3 C21 121.3(2)
C20 N3 H3A 119.4
C21 N3 H3A 119.4
C24 N4 C25 121.0(2)
C24 N4 H4A 119.5
C25 N4 H4A 119.5
C28 N5 C29 121.5(2)
C28 N5 H5A 119.3
C29 N5 H5A 119.3
C32 N6 C33 120.8(3)
C32 N6 H6A 119.6
C33 N6 H6A 119.6
C36 N7 C37 123.2(3)
C36 N7 H7 118.4
C37 N7 H7 118.4
C40 N8 C41 121.1(2)
C40 N8 H8 119.5
C41 N8 H8 119.5
C46 N9 C47 122.3(2)
C46 N9 H9 118.8
C47 N9 H9 118.8
C52 N10 C53 123.5(3)
C52 N10 H10A 118.2
C53 N10 H10A 118.2
C8 O1 C7 114.6(2)

loop_
_geom_bond_atom_site_label_1
_geom_bond_atom_site_label_2
_geom_bond_distance
C1 C6 1.394(4)
C1 C2 1.387(5)
C1 C7 1.507(4)
C2 C3 1.397(5)
C2 H2 0.9500
C3 C4 1.383(5)
C3 H3 0.9500
C4 C5 1.387(5)
C4 H4 0.9500
C5 C6 1.387(4)
C5 H5 0.9500
C6 H6 0.9500
C7 O1 1.449(4)
C7 H7A 0.9900
C7 H7B 0.9900
C8 O2 1.218(4)
C8 N1 1.352(4)
C8 O1 1.350(3)
C9 N1 1.464(3)
C9 C13 1.530(3)
C9 C10 1.566(4)
C9 C14 1.544(4)
C10 C11 1.530(4)
C10 C12 1.530(4)
C10 H10 1.0000
C11 H11A 0.9800
C11 H11B 0.9800
C11 H11C 0.9800
C12 H12A 0.9800
C12 H12B 0.9800
C12 H12C 0.9800
C13 H13A 0.9800
C13 H13B 0.9800
C13 H13C 0.9800
C14 O3 1.229(3)
C14 N2 1.356(3)
C15 N2 1.465(4)
C15 C19 1.529(4)
C15 C20 1.544(4)
C15 C16 1.565(4)
C16 C17 1.544(4)
C16 C18 1.521(4)
C16 H16 1.0000
C17 H17A 0.9800
C17 H17B 0.9800
C17 H17C 0.9800
C18 H18A 0.9800
C18 H18B 0.9800
C18 H18C 0.9800
C19 H19A 0.9800
C19 H19B 0.9800
C19 H19C 0.9800
C20 O4 1.224(3)
C20 N3 1.341(4)
C21 N3 1.471(4)
C21 C22 1.517(4)
C21 C23 1.526(4)
C21 C24 1.549(4)
C22 H22A 0.9800
C22 H22B 0.9800
C22 H22C 0.9800
C23 H23A 0.9800
C23 H23B 0.9800
C23 H23C 0.9800
C24 O5 1.228(4)
C24 N4 1.348(4)
C25 N4 1.466(3)
C25 C27 1.532(4)
C25 C26 1.533(4)
C25 C28 1.552(4)
C26 H26A 0.9800
C26 H26B 0.9800
C26 H26C 0.9800
C27 H27A 0.9800
C27 H27B 0.9800
C27 H27C 0.9800
C28 O6 1.225(3)
C28 N5 1.347(4)
C29 N5 1.472(4)
C29 C30 1.537(4)
C29 C31 1.527(4)
C29 C32 1.544(4)
C30 H30A 0.9800
C30 H30B 0.9800
C30 H30C 0.9800
C31 H31A 0.9800
C31 H31B 0.9800
C31 H31C 0.9800
C32 O7 1.227(4)
C32 N6 1.355(4)
C33 N6 1.469(4)
C33 C36 1.534(5)
C33 C35 1.538(4)
C33 C34 1.527(4)
C34 H34A 0.9800
C34 H34B 0.9800
C34 H34C 0.9800
C35 H35A 0.9800
C35 H35B 0.9800
C35 H35C 0.9800
C36 O8 1.234(4)
C36 N7 1.342(4)
C37 N7 1.462(4)
C37 C38 1.531(4)
C37 C39 1.531(4)
C37 C40 1.534(4)
C38 H38A 0.9800
C38 H38B 0.9800
C38 H38C 0.9800
C39 H39A 0.9800
C39 H39B 0.9800
C39 H39C 0.9800
C40 O9 1.220(4)
C40 N8 1.345(4)
C41 N8 1.481(3)
C41 C45 1.528(4)
C41 C46 1.538(4)
C41 C42 1.555(4)
C42 C44 1.531(4)
C42 C43 1.534(4)
C42 H42 1.0000
C43 H43A 0.9800
C43 H43B 0.9800
C43 H43C 0.9800
C44 H44A 0.9800
C44 H44B 0.9800
C44 H44C 0.9800
C45 H45A 0.9800
C45 H45B 0.9800
C45 H45C 0.9800
C46 O10 1.220(3)
C46 N9 1.364(4)
C47 N9 1.462(4)
C47 C51 1.515(5)
C47 C52 1.558(4)
C47 C48 1.602(5)
C48 C49 1.540(5)
C48 C50 1.514(6)
C48 H48 1.0000
C49 H49A 0.9800
C49 H49B 0.9800
C49 H49C 0.9800
C50 H50A 0.9800
C50 H50B 0.9800
C50 H50C 0.9800
C51 H51A 0.9800
C51 H51B 0.9800
C51 H51C 0.9800
C52 O11 1.238(4)
C52 N10 1.327(4)
C53 N10 1.443(4)
C53 H53A 0.9800
C53 H53B 0.9800
C53 H53C 0.9800
N1 H1 0.8800
N2 H2A 0.8800
N3 H3A 0.8800
N4 H4A 0.8800
N5 H5A 0.8800
N6 H6A 0.8800
N7 H7 0.8800
N8 H8 0.8800
N9 H9 0.8800
N10 H10A 0.8800

loop_
_geom_hbond_atom_site_label_D
_geom_hbond_atom_site_label_H
_geom_hbond_atom_site_label_A
_geom_hbond_distance_DH
_geom_hbond_distance_HA
_geom_hbond_distance_DA
_geom_hbond_angle_DHA
_geom_hbond_site_symmetry_A
N10 H10A O9 0.88 2.26 2.825(4) 122.1 .
N9 H9 O8 0.88 2.61 3.402(4) 150.0 .
N8 H8 O7 0.88 2.34 3.198(3) 166.4 .
N7 H7 O6 0.88 2.39 3.149(3) 144.2 .
N6 H6A O5 0.88 2.33 3.014(3) 134.3 .
N5 H5A O4 0.88 2.23 2.957(3) 139.8 .
N4 H4A O3 0.88 2.20 3.012(3) 153.4 .
N3 H3A O2 0.88 2.24 3.043(3) 152.4 .
N1 H1 O11 0.88 2.25 2.921(3) 133.2 1_644

loop_
_geom_torsion_atom_site_label_1
_geom_torsion_atom_site_label_2
_geom_torsion_atom_site_label_3
_geom_torsion_atom_site_label_4
_geom_torsion
C6 C1 C2 C3 0.3(4)
C7 C1 C2 C3 -178.2(3)
C1 C2 C3 C4 0.9(5)
C2 C3 C4 C5 -0.6(5)
C3 C4 C5 C6 -0.9(5)
C2 C1 C6 C5 -1.7(4)
C7 C1 C6 C5 176.8(3)
C4 C5 C6 C1 2.0(5)
C6 C1 C7 O1 42.8(3)
C2 C1 C7 O1 -138.8(3)
N1 C9 C10 C11 180.0(2)
C13 C9 C10 C11 -58.3(3)
C14 C9 C10 C11 62.1(3)
N1 C9 C10 C12 -55.5(3)
C13 C9 C10 C12 66.2(3)
C14 C9 C10 C12 -173.5(2)
N1 C9 C14 O3 145.1(3)
C13 C9 C14 O3 23.8(4)
C10 C9 C14 O3 -98.0(3)
N1 C9 C14 N2 -37.4(3)
C13 C9 C14 N2 -158.8(2)
C10 C9 C14 N2 79.4(3)
N2 C15 C16 C17 -60.4(3)
C19 C15 C16 C17 60.4(3)
C20 C15 C16 C17 -178.4(2)
N2 C15 C16 C18 175.5(3)
C19 C15 C16 C18 -63.6(4)
C20 C15 C16 C18 57.5(3)
N2 C15 C20 O4 148.3(2)
C19 C15 C20 O4 27.5(3)
C16 C15 C20 O4 -96.1(3)
N2 C15 C20 N3 -34.2(3)
C19 C15 C20 N3 -155.0(2)
C16 C15 C20 N3 81.5(3)
N3 C21 C24 O5 145.1(3)
C22 C21 C24 O5 -96.8(3)
C23 C21 C24 O5 23.6(4)
N3 C21 C24 N4 -39.4(3)
C22 C21 C24 N4 78.6(3)
C23 C21 C24 N4 -160.9(2)
N4 C25 C28 O6 143.0(3)
C27 C25 C28 O6 20.6(4)
C26 C25 C28 O6 -99.7(3)
N4 C25 C28 N5 -40.6(3)
C27 C25 C28 N5 -163.0(2)
C26 C25 C28 N5 76.7(3)
N5 C29 C32 O7 144.8(2)
C30 C29 C32 O7 -97.5(3)
C31 C29 C32 O7 22.1(4)
N5 C29 C32 N6 -40.0(3)
C30 C29 C32 N6 77.6(3)
C31 C29 C32 N6 -162.8(2)
N6 C33 C36 O8 151.1(3)
C35 C33 C36 O8 -92.8(3)
C34 C33 C36 O8 27.4(4)
N6 C33 C36 N7 -32.8(3)
C35 C33 C36 N7 83.3(3)
C34 C33 C36 N7 -156.5(3)
N7 C37 C40 O9 161.8(3)
C38 C37 C40 O9 38.8(4)
C39 C37 C40 O9 -79.9(3)
N7 C37 C40 N8 -20.9(4)
C38 C37 C40 N8 -143.8(3)
C39 C37 C40 N8 97.5(3)
N8 C41 C42 C44 163.3(2)
C45 C41 C42 C44 -75.8(3)
C46 C41 C42 C44 44.0(3)
N8 C41 C42 C43 -72.8(3)
C45 C41 C42 C43 48.1(3)
C46 C41 C42 C43 167.9(2)
N8 C41 C46 O10 133.5(3)
C45 C41 C46 O10 14.1(3)
C42 C41 C46 O10 -108.3(3)
N8 C41 C46 N9 -50.0(3)
C45 C41 C46 N9 -169.4(2)
C42 C41 C46 N9 68.2(3)
N9 C47 C48 C49 -52.1(4)
C51 C47 C48 C49 69.2(4)
C52 C47 C48 C49 -169.4(3)
N9 C47 C48 C50 -176.9(3)
C51 C47 C48 C50 -55.5(4)
C52 C47 C48 C50 65.8(4)
N9 C47 C52 O11 147.1(3)
C51 C47 C52 O11 25.6(4)
C48 C47 C52 O11 -98.1(3)
N9 C47 C52 N10 -38.4(4)
C51 C47 C52 N10 -160.0(3)
C48 C47 C52 N10 76.3(4)
O2 C8 N1 C9 3.5(4)
O1 C8 N1 C9 -176.1(2)
C13 C9 N1 C8 66.0(3)
C10 C9 N1 C8 -171.2(2)
C14 C9 N1 C8 -55.0(3)
O3 C14 N2 C15 3.1(4)
C9 C14 N2 C15 -174.4(2)
C19 C15 N2 C14 68.6(3)
C20 C15 N2 C14 -52.1(3)
C16 C15 N2 C14 -168.2(3)
O4 C20 N3 C21 1.0(4)
C15 C20 N3 C21 -176.5(2)
C22 C21 N3 C20 -167.2(2)
C23 C21 N3 C20 71.1(3)
C24 C21 N3 C20 -49.8(3)
O5 C24 N4 C25 0.6(4)
C21 C24 N4 C25 -174.8(2)
C27 C25 N4 C24 68.8(3)
C26 C25 N4 C24 -170.5(2)
C28 C25 N4 C24 -53.1(3)
O6 C28 N5 C29 0.5(4)
C25 C28 N5 C29 -175.8(2)
C30 C29 N5 C28 -175.0(3)
C31 C29 N5 C28 65.1(4)
C32 C29 N5 C28 -57.2(3)
O7 C32 N6 C33 1.2(4)
C29 C32 N6 C33 -173.9(2)
C36 C33 N6 C32 -57.6(3)
C35 C33 N6 C32 -173.6(2)
C34 C33 N6 C32 65.3(4)
O8 C36 N7 C37 3.5(4)
C33 C36 N7 C37 -172.6(2)
C38 C37 N7 C36 61.9(3)
C39 C37 N7 C36 -177.3(3)
C40 C37 N7 C36 -60.2(4)
O9 C40 N8 C41 -2.0(5)
C37 C40 N8 C41 -179.3(3)
C45 C41 N8 C40 74.3(4)
C46 C41 N8 C40 -43.9(4)
C42 C41 N8 C40 -163.2(3)
O10 C46 N9 C47 2.0(4)
C41 C46 N9 C47 -174.5(2)
C51 C47 N9 C46 62.7(4)
C52 C47 N9 C46 -58.2(4)
C48 C47 N9 C46 -174.0(3)
O11 C52 N10 C53 -5.0(5)
C47 C52 N10 C53 -179.4(3)
O2 C8 O1 C7 11.9(4)
N1 C8 O1 C7 -168.5(2)
C1 C7 O1 C8 78.0(3)
